data_9007383
loop_
_publ_author_name
'Xu, H.'
'Navrotsky, A.'
'Balmer, M. L.'
'Su, Y.'

_publ_section_title
;
 Crystal-chemical and energetic systematics of wadeite-type phases
 A2BSi3O9 (A = K, Cs; B = Si, Ti, Zr)
;
_journal_name_full 'Physics and Chemistry of Minerals'
_journal_page_first 426
_journal_page_last 435
_journal_paper_doi 10.1007/s00269-005-0017-2
_journal_volume 32
_journal_year 2005
_chemical_formula_structural Cs2ZrSi3O9
_chemical_formula_sum 'Cs2 O9 Si3 Zr'
_space_group_IT_number 176
_symmetry_space_group_name_Hall '-P 6c'
_symmetry_space_group_name_H-M 'P 63/m'
_cell_angle_alpha 90
_cell_angle_beta 90
_cell_angle_gamma 120
_cell_length_a 7.2319
_cell_length_b 7.2319
_cell_length_c 10.2688
_cell_formula_units_Z 2
_cell_volume 465.109
_database_code_amcsd 0008976
_exptl_crystal_density_diffrn 4.179
_cod_original_formula_sum 'Cs2 Zr Si3 O9'
_cod_database_code 9007383
_amcsd_formula_title Cs2ZrSi3O9

loop_
_space_group_symop_operation_xyz
x,y,z
-x+y,-x,1/2-z
x-y,x,1/2+z
y,-x+y,-z
-y,x-y,z
x,y,1/2-z
-x,-y,1/2+z
x-y,x,-z
-x+y,-x,z
-y,x-y,1/2-z
y,-x+y,1/2+z
-x,-y,-z

loop_
_atom_site_label
_atom_site_fract_x
_atom_site_fract_y
_atom_site_fract_z
_atom_site_U_iso_or_equiv
CsA 0.33333 0.66667 0.06520 0.01880
ZrB 0.00000 0.00000 0.00000 0.00920
Si 0.38680 0.23540 0.25000 0.00340
O1 0.51470 0.09910 0.25000 0.01280
O2 0.25960 0.19660 0.11720 0.01280

loop_
_cod_related_entry_id
_cod_related_entry_database
_cod_related_entry_code
1 AMCSD 0008976
